data_4104672
loop_
_publ_author_name
'Chuan-Fu Sun'
'Chun-Li Hu'
'Xiang Xu'
'Ji-Bei Ling'
'Ting Hu'
'Fang Kong'
'Xi-Fa Long'
'Jiang-Gao Mao'

_publ_section_title
;
 BaNbO(IO3)5: A New Polar Material with a Very Large SHG Response
;
_journal_name_full 'Journal of the American Chemical Society'
_journal_page_first 9486
_journal_page_last 9487
_journal_paper_doi 10.1021/ja9030566
_journal_volume 131
_journal_year 2009
_chemical_formula_moiety 'I5 Nb O16 Ba'
_chemical_formula_sum 'Ba I5 Nb O16'
_chemical_formula_weight 1120.74
_chemical_name_systematic
; 
 ? 
;
_space_group_IT_number 9
_symmetry_cell_setting monoclinic
_symmetry_space_group_name_Hall 'C -2yc'
_symmetry_space_group_name_H-M 'C 1 c 1'
_atom_sites_solution_hydrogens none
_atom_sites_solution_primary direct
_atom_sites_solution_secondary difmap
_audit_creation_method SHELXL-97
_cell_angle_alpha 90.00
_cell_angle_beta 112.969(3)
_cell_angle_gamma 90.00
_cell_formula_units_Z 4
_cell_length_a 13.9886(11)
_cell_length_b 7.4843(4)
_cell_length_c 14.8896(10)
_cell_measurement_reflns_used 2011
_cell_measurement_temperature 293(2)
_cell_measurement_theta_max 27.4758
_cell_measurement_theta_min 2.9230
_cell_volume 1435.27(17)
_computing_cell_refinement 'CrystalClear (Rigaku Inc., 2007)'
_computing_data_collection 'CrystalClear (Rigaku Inc., 2007)'
_computing_data_reduction 'CrystalClear (Rigaku Inc., 2007)'
_computing_structure_refinement 'SHELXL-97 (Sheldrick, 1997)'
_computing_structure_solution 'SHELXS-97 (Sheldrick, 1990)'
_diffrn_ambient_temperature 293(2)
_diffrn_detector_area_resol_mean 13.6612
_diffrn_measured_fraction_theta_full 0.985
_diffrn_measured_fraction_theta_max 0.985
_diffrn_measurement_device_type Mercury2
_diffrn_measurement_method CCD_Profile_fitting
_diffrn_radiation_monochromator graphite
_diffrn_radiation_source 'fine-focus sealed tube'
_diffrn_radiation_type MoK\a
_diffrn_radiation_wavelength 0.71073
_diffrn_reflns_av_R_equivalents 0.0348
_diffrn_reflns_av_sigmaI/netI 0.0344
_diffrn_reflns_limit_h_max 17
_diffrn_reflns_limit_h_min -18
_diffrn_reflns_limit_k_max 9
_diffrn_reflns_limit_k_min -9
_diffrn_reflns_limit_l_max 19
_diffrn_reflns_limit_l_min -19
_diffrn_reflns_number 5040
_diffrn_reflns_theta_full 27.48
_diffrn_reflns_theta_max 27.48
_diffrn_reflns_theta_min 2.97
_diffrn_standards_decay_% <1.0%
_exptl_absorpt_coefficient_mu 14.367
_exptl_absorpt_correction_T_max 1.0
_exptl_absorpt_correction_T_min 0.651
_exptl_absorpt_correction_type multi-scan
_exptl_absorpt_process_details CrystalClear
_exptl_crystal_colour Colorless
_exptl_crystal_density_diffrn 5.187
_exptl_crystal_description brick
_exptl_crystal_F_000 1960.0
_exptl_crystal_size_max 0.16
_exptl_crystal_size_mid 0.14
_exptl_crystal_size_min 0.12
_refine_diff_density_max 2.315
_refine_diff_density_min -2.103
_refine_diff_density_rms 0.340
_refine_ls_abs_structure_details 'Flack H D (1983), Acta Cryst. A39, 876-881'
_refine_ls_abs_structure_Flack 0.00(3)
_refine_ls_extinction_method none
_refine_ls_goodness_of_fit_ref 1.076
_refine_ls_hydrogen_treatment none
_refine_ls_matrix_type full
_refine_ls_number_parameters 183
_refine_ls_number_reflns 3294
_refine_ls_number_restraints 2
_refine_ls_restrained_S_all 1.076
_refine_ls_R_factor_all 0.0320
_refine_ls_R_factor_gt 0.0317
_refine_ls_shift/su_max 0.000
_refine_ls_shift/su_mean 0.000
_refine_ls_structure_factor_coef Fsqd
_refine_ls_weighting_details 'calc w=1/[\s^2^(Fo^2^)+(0.0618P)^2^+1.0277P] where P=(Fo^2^+2Fc^2^)/3'
_refine_ls_weighting_scheme calc
_refine_ls_wR_factor_gt 0.0837
_refine_ls_wR_factor_ref 0.0840
_reflns_number_gt 2685
_reflns_number_total 3294
_reflns_threshold_expression >2sigma(I)
_cod_data_source_file ja9030566_si_001.cif
_cod_data_source_block BaNbI5O16
_cod_original_sg_symbol_H-M 'C c'
_cod_original_formula_sum BaI5NbO16
_cod_database_code 4104672

loop_
_symmetry_equiv_pos_as_xyz
'x, y, z'
'x, -y, z+1/2'
'x+1/2, y+1/2, z'
'x+1/2, -y+1/2, z+1/2'

loop_
_atom_site_label
_atom_site_type_symbol
_atom_site_fract_x
_atom_site_fract_y
_atom_site_fract_z
_atom_site_U_iso_or_equiv
_atom_site_adp_type
_atom_site_occupancy
_atom_site_symmetry_multiplicity
_atom_site_calc_flag
Ba1 Ba 0.38681(5) 0.64333(8) 0.20981(5) 0.01478(15) Uani 1 1 d
Nb1 Nb 0.19738(8) -0.02934(11) 0.30097(7) 0.01191(18) Uani 1 1 d
I1 I 0.09237(5) 0.20007(8) 0.48432(5) 0.01144(14) Uani 1 1 d
I2 I 0.34910(5) -0.17321(9) 0.54147(4) 0.01158(15) Uani 1 1 d
I3 I 0.33402(5) 0.34126(8) 0.42924(5) 0.01232(15) Uani 1 1 d
I4 I 0.03654(6) -0.37461(8) 0.32478(5) 0.01325(15) Uani 1 1 d
I5 I 0.12929(5) 0.34377(8) 0.13597(5) 0.01273(15) Uani 1 1 d
O1 O 0.1753(6) 0.3865(10) 0.5438(6) 0.0180(15) Uani 1 1 d
O2 O 0.1813(7) 0.1066(10) 0.4335(6) 0.0183(15) Uani 1 1 d
O3 O 0.0072(6) 0.3073(11) 0.3733(6) 0.0195(15) Uiso 1 1 d
O4 O 0.4765(7) -0.1339(10) 0.5422(7) 0.0184(17) Uani 1 1 d
O5 O 0.3624(7) -0.4084(10) 0.5650(6) 0.0177(14) Uani 1 1 d
O6 O 0.2772(7) -0.2047(9) 0.4087(6) 0.0188(16) Uani 1 1 d
O7 O 0.3219(6) 0.1337(9) 0.3567(6) 0.0125(14) Uani 1 1 d
O8 O 0.4339(7) 0.4416(11) 0.3985(5) 0.0194(16) Uani 1 1 d
O9 O 0.4083(6) 0.2354(11) 0.5450(6) 0.0175(15) Uani 1 1 d
O10 O 0.0590(7) -0.1463(9) 0.2852(6) 0.0153(16) Uani 1 1 d
O11 O 0.1399(7) -0.4814(12) 0.3024(7) 0.0268(18) Uiso 1 1 d
O12 O -0.0717(7) -0.4404(11) 0.2179(6) 0.0237(17) Uiso 1 1 d
O13 O 0.1059(6) 0.1629(9) 0.2145(6) 0.0150(15) Uani 1 1 d
O14 O 0.2612(7) 0.3858(10) 0.2130(6) 0.0197(16) Uiso 1 1 d
O15 O 0.1472(7) 0.2058(11) 0.0444(7) 0.0232(16) Uiso 1 1 d
O16 O 0.2327(7) -0.1344(10) 0.2148(7) 0.0196(18) Uani 1 1 d

loop_
_atom_site_aniso_label
_atom_site_aniso_U_11
_atom_site_aniso_U_22
_atom_site_aniso_U_33
_atom_site_aniso_U_23
_atom_site_aniso_U_13
_atom_site_aniso_U_12
Ba1 0.0152(4) 0.0173(3) 0.0121(3) -0.0019(2) 0.0055(3) -0.0023(2)
Nb1 0.0121(4) 0.0148(4) 0.0095(4) -0.0012(3) 0.0049(3) 0.0000(3)
I1 0.0117(3) 0.0134(3) 0.0105(3) -0.0009(3) 0.0058(2) -0.0010(3)
I2 0.0102(4) 0.0137(3) 0.0111(3) -0.0007(2) 0.0044(3) 0.0005(2)
I3 0.0111(3) 0.0131(3) 0.0128(3) 0.0016(2) 0.0047(3) 0.0003(2)
I4 0.0137(3) 0.0153(3) 0.0108(3) -0.0002(2) 0.0049(3) -0.0009(2)
I5 0.0117(4) 0.0150(3) 0.0125(3) 0.0017(2) 0.0060(3) 0.0010(2)
O1 0.017(4) 0.020(4) 0.017(4) -0.006(3) 0.006(3) -0.011(3)
O2 0.024(4) 0.017(4) 0.016(4) -0.005(3) 0.011(3) 0.000(3)
O4 0.014(5) 0.018(4) 0.029(5) -0.007(3) 0.015(4) -0.002(3)
O5 0.017(4) 0.015(3) 0.016(3) 0.001(3) 0.000(3) -0.002(3)
O6 0.028(5) 0.009(3) 0.016(4) -0.003(3) 0.005(3) -0.001(3)
O7 0.013(4) 0.013(3) 0.011(3) 0.000(2) 0.005(3) 0.002(2)
O8 0.027(5) 0.025(4) 0.003(3) -0.001(3) 0.002(3) -0.007(3)
O9 0.016(4) 0.023(4) 0.011(4) 0.001(3) 0.003(3) 0.006(3)
O10 0.017(4) 0.010(3) 0.022(4) 0.003(3) 0.010(3) -0.006(3)
O13 0.013(4) 0.020(3) 0.014(4) 0.006(3) 0.008(3) 0.000(3)
O16 0.025(5) 0.018(4) 0.024(5) -0.005(3) 0.018(4) 0.006(3)

loop_
_atom_type_symbol
_atom_type_description
_atom_type_scat_dispersion_real
_atom_type_scat_dispersion_imag
_atom_type_scat_source
Ba Ba -0.3244 2.2819 'International Tables Vol C Tables 4.2.6.8 and 6.1.1.4'
I I -0.4742 1.8119 'International Tables Vol C Tables 4.2.6.8 and 6.1.1.4'
Nb Nb -2.0727 0.6215 'International Tables Vol C Tables 4.2.6.8 and 6.1.1.4'
O O 0.0106 0.0060 'International Tables Vol C Tables 4.2.6.8 and 6.1.1.4'

loop_
_geom_angle_atom_site_label_1
_geom_angle_atom_site_label_2
_geom_angle_atom_site_label_3
_geom_angle
_geom_angle_site_symmetry_3
O16 Nb1 O13 98.3(4) .
O16 Nb1 O7 97.4(4) .
O13 Nb1 O7 93.6(3) .
O16 Nb1 O6 93.7(4) .
O13 Nb1 O6 167.9(3) .
O7 Nb1 O6 86.9(3) .
O16 Nb1 O10 104.5(4) .
O13 Nb1 O10 84.0(3) .
O7 Nb1 O10 158.1(3) .
O6 Nb1 O10 91.1(3) .
O16 Nb1 O2 169.8(4) .
O13 Nb1 O2 89.0(3) .
O7 Nb1 O2 74.9(3) .
O6 Nb1 O2 79.5(3) .
O10 Nb1 O2 83.3(3) .
O3 I1 O1 100.0(4) .
O3 I1 O2 95.9(4) .
O1 I1 O2 95.0(4) .
O3 I1 O4 78.8(3) 3_455
O1 I1 O4 79.8(3) 3_455
O2 I1 O4 171.8(3) 3_455
O5 I2 O4 97.6(4) .
O5 I2 O6 93.2(3) .
O4 I2 O6 98.7(4) .
O5 I2 O12 98.9(3) 4_545
O4 I2 O12 84.8(3) 4_545
O6 I2 O12 166.9(3) 4_545
O8 I3 O9 102.2(4) .
O8 I3 O7 96.0(4) .
O9 I3 O7 94.4(4) .
O12 I4 O11 100.2(4) .
O12 I4 O10 99.1(4) .
O11 I4 O10 95.8(4) .
O12 I4 O3 79.7(3) 1_545
O11 I4 O3 82.4(3) 1_545
O10 I4 O3 177.7(3) 1_545
O14 I5 O15 100.0(4) .
O14 I5 O13 96.5(4) .
O15 I5 O13 99.5(3) .
I1 O2 Nb1 146.3(5) .
I1 O3 I4 123.3(4) 1_565
I2 O4 I1 134.7(4) 3_545
I2 O6 Nb1 131.5(4) .
I3 O7 Nb1 127.6(4) .
I4 O10 Nb1 128.3(4) .
I4 O12 I2 134.3(4) 4_444
I5 O13 Nb1 133.0(4) .

loop_
_geom_bond_atom_site_label_1
_geom_bond_atom_site_label_2
_geom_bond_distance
_geom_bond_site_symmetry_2
Nb1 O16 1.733(7) .
Nb1 O13 2.020(8) .
Nb1 O7 2.021(8) .
Nb1 O6 2.035(8) .
Nb1 O10 2.053(8) .
Nb1 O2 2.308(8) .
I1 O3 1.806(8) .
I1 O1 1.810(7) .
I1 O2 1.828(8) .
I1 O4 2.451(7) 3_455
I2 O5 1.790(7) .
I2 O4 1.802(8) .
I2 O6 1.851(8) .
I2 O12 2.565(9) 4_545
I3 O8 1.795(8) .
I3 O9 1.811(8) .
I3 O7 1.861(7) .
I4 O12 1.785(9) .
I4 O11 1.793(9) .
I4 O10 1.874(7) .
I4 O3 2.567(8) 1_545
I5 O14 1.780(9) .
I5 O15 1.804(8) .
I5 O13 1.899(7) .
O3 I4 2.567(8) 1_565
O4 I1 2.451(7) 3_545
O12 I2 2.565(9) 4_444
